data_4340755
loop_
_publ_author_name
'Lin, Jian'
'Diefenbach, Kariem'
'Kikugawa, Naoki'
'Baumbach, Ryan E.'
'Albrecht-Schmitt, Thomas E'

_publ_section_title
;
 Dimensional and coordination number reductions in a large family of
 lanthanide tellurite sulfates.
;
_journal_issue 16
_journal_name_full 'Inorganic chemistry'
_journal_page_first 8555
_journal_page_last 8564
_journal_paper_doi 10.1021/ic501163x
_journal_volume 53
_journal_year 2014
_chemical_formula_moiety La2Te2S2O13
_chemical_formula_sum 'O13 S2 Tb2 Te2'
_chemical_formula_weight 845.16
_chemical_melting_point ?
_chemical_name_common 'Terbium tellurite sulfate'
_chemical_name_systematic
; 
 ? 
;
_space_group_IT_number 14
_symmetry_cell_setting monoclinic
_symmetry_space_group_name_Hall '-P 2ybc'
_symmetry_space_group_name_H-M 'P 1 21/c 1'
_atom_sites_solution_hydrogens none
_atom_sites_solution_primary direct
_atom_sites_solution_secondary difmap
_audit_creation_method SHELXL-97
_cell_angle_alpha 90.00
_cell_angle_beta 107.9340(10)
_cell_angle_gamma 90.00
_cell_formula_units_Z 2
_cell_length_a 9.6120(5)
_cell_length_b 6.7491(4)
_cell_length_c 7.9564(4)
_cell_measurement_reflns_used 1141
_cell_measurement_temperature 100(2)
_cell_measurement_theta_max 27.50
_cell_measurement_theta_min 2.23
_cell_volume 491.07(5)
_computing_cell_refinement 'smart saint'
_computing_data_collection smart
_computing_data_reduction SAINT
_computing_molecular_graphics 'SHELXP-97 (Sheldrick, 1997)'
_computing_publication_material 'SHELXCIF-97 (Sheldrick, 2000)'
_computing_structure_refinement 'SHELXL-97 (Sheldrick, 1997)'
_computing_structure_solution 'SHELXS-97 (Sheldrick, 1990)'
_diffrn_ambient_temperature 100(2)
_diffrn_detector_area_resol_mean 0
_diffrn_measured_fraction_theta_full 0.999
_diffrn_measured_fraction_theta_max 0.999
_diffrn_measurement_device_type 'BRUKER apex II'
_diffrn_measurement_method '0.5 wide w/ exposures'
_diffrn_radiation_monochromator 'Quazar optics'
_diffrn_radiation_source 'Imus microfocused'
_diffrn_radiation_type MoK\a
_diffrn_radiation_wavelength 0.71073
_diffrn_reflns_av_R_equivalents 0.0000
_diffrn_reflns_av_sigmaI/netI 0.0177
_diffrn_reflns_limit_h_max 12
_diffrn_reflns_limit_h_min 0
_diffrn_reflns_limit_k_max 0
_diffrn_reflns_limit_k_min -8
_diffrn_reflns_limit_l_max 9
_diffrn_reflns_limit_l_min -10
_diffrn_reflns_number 1142
_diffrn_reflns_theta_full 27.50
_diffrn_reflns_theta_max 27.50
_diffrn_reflns_theta_min 2.23
_exptl_absorpt_coefficient_mu 20.611
_exptl_absorpt_correction_T_max 0.940
_exptl_absorpt_correction_T_min 0.697
_exptl_absorpt_correction_type numerical
_exptl_absorpt_process_details SHELTXPREP
_exptl_crystal_colour Colorless
_exptl_crystal_density_diffrn 5.716
_exptl_crystal_density_meas ?
_exptl_crystal_density_method 'not measured'
_exptl_crystal_description Sphenoid
_exptl_crystal_F_000 740
_exptl_crystal_size_max 0.025
_exptl_crystal_size_mid 0.015
_exptl_crystal_size_min 0.003
_refine_diff_density_max 2.413
_refine_diff_density_min -2.399
_refine_diff_density_rms 0.420
_refine_ls_extinction_method none
_refine_ls_goodness_of_fit_ref 1.276
_refine_ls_hydrogen_treatment none
_refine_ls_matrix_type full
_refine_ls_number_parameters 100
_refine_ls_number_reflns 1142
_refine_ls_number_restraints 6
_refine_ls_restrained_S_all 1.283
_refine_ls_R_factor_all 0.0501
_refine_ls_R_factor_gt 0.0456
_refine_ls_shift/su_max 0.000
_refine_ls_shift/su_mean 0.000
_refine_ls_structure_factor_coef Fsqd
_refine_ls_weighting_details 'calc w=1/[\s^2^(Fo^2^)+(0.0001P)^2^+35.4048P] where P=(Fo^2^+2Fc^2^)/3'
_refine_ls_weighting_scheme calc
_refine_ls_wR_factor_gt 0.0923
_refine_ls_wR_factor_ref 0.0951
_reflns_number_gt 1083
_reflns_number_total 1142
_reflns_threshold_expression >2sigma(I)
_cod_data_source_file ic501163x_si_002.cif
_cod_data_source_block Tb1
_cod_depositor_comments
;
The following automatic conversions were performed:

'_chemical_melting_point' value 'N/A' was changed to '?' - the value
is undefined or not given.

Automatic conversion script
Id: cif_fix_values 2281 2013-09-26 08:29:07Z andrius 

 Adding full bibliography for 4340748--4340769.cif.

The following automatic conversions were performed:

'_exptl_crystal_density_meas' value 'N/A' was changed to '?' - the
value is perceived as not measured.

Automatic conversion script
Id: cif_fix_values 3008 2015-01-20 13:52:24Z robertas 
;
_cod_original_sg_symbol_H-M P2(1)/c
_cod_database_code 4340755

loop_
_symmetry_equiv_pos_as_xyz
'x, y, z'
'-x, y+1/2, -z+1/2'
'-x, -y, -z'
'x, -y-1/2, z-1/2'

loop_
_atom_site_label
_atom_site_type_symbol
_atom_site_fract_x
_atom_site_fract_y
_atom_site_fract_z
_atom_site_U_iso_or_equiv
_atom_site_adp_type
_atom_site_occupancy
_atom_site_symmetry_multiplicity
_atom_site_calc_flag
_atom_site_refinement_flags
Tb1 Tb 0.31098(7) 0.66456(9) 0.50144(8) 0.00898(17) Uani 1 1 d .
Te1A Te -0.0114(3) 0.7578(4) 0.1205(5) 0.0222(6) Uani 0.50 1 d P
Te1B Te 0.0105(4) 1.1793(6) 0.3554(5) 0.0309(9) Uani 0.50 1 d P
S1 S 0.3860(3) 1.1650(5) 0.6725(4) 0.0085(6) Uani 1 1 d .
O1 O -0.002(3) 0.886(5) 0.372(3) 0.077(9) Uani 0.70 1 d P
O2 O -0.0564(19) 1.089(4) 0.111(2) 0.081(8) Uani 0.80 1 d PU
O3 O 0.1873(10) 0.7683(17) 0.2068(14) 0.024(2) Uani 1 1 d .
O4 O 0.3252(10) 1.0139(14) 0.5418(11) 0.0122(18) Uani 1 1 d .
O7 O 0.5992(11) 0.5971(14) 0.6441(12) 0.0153(19) Uani 1 1 d .
O6 O 0.4585(9) 0.7935(13) 0.3171(12) 0.0096(18) Uani 1 1 d .
O5 O 0.2990(10) 0.3460(13) 0.6364(11) 0.0097(17) Uani 1 1 d .

loop_
_atom_site_aniso_label
_atom_site_aniso_U_11
_atom_site_aniso_U_22
_atom_site_aniso_U_33
_atom_site_aniso_U_23
_atom_site_aniso_U_13
_atom_site_aniso_U_12
Tb1 0.0131(3) 0.0063(3) 0.0081(3) 0.0001(2) 0.0041(2) 0.0013(2)
Te1A 0.0116(11) 0.0213(15) 0.0324(16) -0.0062(12) 0.0047(10) 0.0001(12)
Te1B 0.0120(11) 0.046(2) 0.0281(13) -0.0245(16) -0.0034(8) 0.0105(15)
S1 0.0100(13) 0.0090(13) 0.0069(12) -0.0003(11) 0.0029(10) 0.0002(12)
O1 0.051(14) 0.15(3) 0.036(12) 0.031(15) 0.025(11) 0.038(16)
O2 0.026(8) 0.17(2) 0.037(9) -0.048(12) -0.007(7) 0.047(11)
O3 0.012(5) 0.027(6) 0.030(6) 0.014(5) 0.003(4) -0.003(4)
O4 0.016(5) 0.009(4) 0.011(4) -0.001(3) 0.003(4) 0.002(4)
O7 0.023(5) 0.012(4) 0.011(4) -0.002(4) 0.005(4) 0.000(4)
O6 0.008(4) 0.008(4) 0.013(4) 0.003(3) 0.003(3) 0.003(3)
O5 0.014(4) 0.006(4) 0.009(4) 0.003(3) 0.003(3) 0.001(3)

loop_
_atom_type_symbol
_atom_type_description
_atom_type_scat_dispersion_real
_atom_type_scat_dispersion_imag
_atom_type_scat_source
Tb Tb -0.1723 4.1537 'International Tables Vol C Tables 4.2.6.8 and 6.1.1.4'
O O 0.0106 0.0060 'International Tables Vol C Tables 4.2.6.8 and 6.1.1.4'
S S 0.1246 0.1234 'International Tables Vol C Tables 4.2.6.8 and 6.1.1.4'
Te Te -0.5308 1.6751 'International Tables Vol C Tables 4.2.6.8 and 6.1.1.4'

loop_
_geom_angle_atom_site_label_1
_geom_angle_atom_site_label_2
_geom_angle_atom_site_label_3
_geom_angle
_geom_angle_site_symmetry_1
_geom_angle_site_symmetry_3
O3 Tb1 O3 115.0(4) 4_576 .
O3 Tb1 O2 67.7(6) 4_576 2_545
O3 Tb1 O2 63.3(5) . 2_545
O3 Tb1 O4 74.6(4) 4_576 .
O3 Tb1 O4 80.3(4) . .
O2 Tb1 O4 105.7(8) 2_545 .
O3 Tb1 O5 76.0(4) 4_576 .
O3 Tb1 O5 128.3(3) . .
O2 Tb1 O5 78.2(6) 2_545 .
O4 Tb1 O5 146.0(3) . .
O3 Tb1 O7 144.1(4) 4_576 3_666
O3 Tb1 O7 83.5(4) . 3_666
O2 Tb1 O7 98.1(8) 2_545 3_666
O4 Tb1 O7 140.9(3) . 3_666
O5 Tb1 O7 68.7(3) . 3_666
O3 Tb1 O6 61.8(3) 4_576 4_576
O3 Tb1 O6 156.2(3) . 4_576
O2 Tb1 O6 127.0(5) 2_545 4_576
O4 Tb1 O6 76.1(3) . 4_576
O5 Tb1 O6 75.2(3) . 4_576
O7 Tb1 O6 113.0(3) 3_666 4_576
O3 Tb1 O6 147.9(4) 4_576 .
O3 Tb1 O6 61.3(3) . .
O2 Tb1 O6 123.9(5) 2_545 .
O4 Tb1 O6 73.4(3) . .
O5 Tb1 O6 133.2(3) . .
O7 Tb1 O6 67.7(3) 3_666 .
O6 Tb1 O6 107.7(3) 4_576 .
O3 Tb1 O7 114.6(3) 4_576 .
O3 Tb1 O7 127.0(3) . .
O2 Tb1 O7 157.8(7) 2_545 .
O4 Tb1 O7 95.9(3) . .
O5 Tb1 O7 81.1(3) . .
O7 Tb1 O7 66.7(4) 3_666 .
O6 Tb1 O7 53.2(3) 4_576 .
O6 Tb1 O7 66.9(3) . .
O3 Tb1 S1 88.0(2) 4_576 2_646
O3 Tb1 S1 146.9(2) . 2_646
O2 Tb1 S1 149.7(4) 2_545 2_646
O4 Tb1 S1 83.7(2) . 2_646
O5 Tb1 S1 78.5(2) . 2_646
O7 Tb1 S1 91.1(2) 3_666 2_646
O6 Tb1 S1 26.2(2) 4_576 2_646
O6 Tb1 S1 86.4(2) . 2_646
O7 Tb1 S1 27.1(2) . 2_646
O3 Tb1 Te1B 92.8(3) 4_576 2_545
O3 Tb1 Te1B 31.2(2) . 2_545
O2 Tb1 Te1B 32.2(4) 2_545 2_545
O4 Tb1 Te1B 94.7(2) . 2_545
O5 Tb1 Te1B 103.6(2) . 2_545
O7 Tb1 Te1B 89.3(2) 3_666 2_545
O6 Tb1 Te1B 154.4(2) 4_576 2_545
O6 Tb1 Te1B 91.9(2) . 2_545
O7 Tb1 Te1B 152.3(2) . 2_545
S1 Tb1 Te1B 177.92(8) 2_646 2_545
O3 Tb1 Te1A 27.4(2) 4_576 4_576
O3 Tb1 Te1A 90.4(3) . 4_576
O2 Tb1 Te1A 41.6(6) 2_545 4_576
O4 Tb1 Te1A 80.6(2) . 4_576
O5 Tb1 Te1A 81.3(2) . 4_576
O7 Tb1 Te1A 135.0(2) 3_666 4_576
O6 Tb1 Te1A 89.2(2) 4_576 4_576
O6 Tb1 Te1A 144.0(2) . 4_576
O7 Tb1 Te1A 141.6(2) . 4_576
S1 Tb1 Te1A 115.37(8) 2_646 4_576
Te1B Tb1 Te1A 65.57(10) 2_545 4_576
Te1B Te1A O3 90.2(7) 2_545 .
Te1B Te1A O1 83.8(11) 2_545 4_575
O3 Te1A O1 91.6(7) . 4_575
Te1B Te1A O2 157.0(9) 2_545 .
O3 Te1A O2 98.1(6) . .
O1 Te1A O2 117.2(10) 4_575 .
Te1B Te1A O1 94.0(11) 2_545 .
O3 Te1A O1 84.0(7) . .
O1 Te1A O1 175.1(11) 4_575 .
O2 Te1A O1 65.8(9) . .
Te1B Te1A O2 42.0(9) 2_545 2_545
O3 Te1A O2 73.0(5) . 2_545
O1 Te1A O2 121.7(12) 4_575 2_545
O2 Te1A O2 120.5(6) . 2_545
O1 Te1A O2 54.9(11) . 2_545
Te1B Te1A O2 134.0(9) 2_545 3_575
O3 Te1A O2 76.6(5) . 3_575
O1 Te1A O2 53.4(10) 4_575 3_575
O2 Te1A O2 69.0(7) . 3_575
O1 Te1A O2 127.2(10) . 3_575
O2 Te1A O2 149.2(8) 2_545 3_575
Te1B Te1A O1 19.2(8) 2_545 2_545
O3 Te1A O1 89.4(6) . 2_545
O1 Te1A O1 64.6(11) 4_575 2_545
O2 Te1A O1 172.2(7) . 2_545
O1 Te1A O1 113.0(9) . 2_545
O2 Te1A O1 59.5(9) 2_545 2_545
O2 Te1A O1 115.3(7) 3_575 2_545
Te1B Te1A Tb1 107.8(6) 2_545 4_575
O3 Te1A Tb1 36.3(3) . 4_575
O1 Te1A Tb1 63.3(6) 4_575 4_575
O2 Te1A Tb1 91.1(6) . 4_575
O1 Te1A Tb1 113.5(7) . 4_575
O2 Te1A Tb1 107.2(5) 2_545 4_575
O2 Te1A Tb1 42.0(4) 3_575 4_575
O1 Te1A Tb1 96.4(5) 2_545 4_575
Te1A Te1B O3 72.7(7) 2 2
Te1A Te1B O2 126.8(11) 2 .
O3 Te1B O2 81.0(6) 2 .
Te1A Te1B O1 155.5(10) 2 .
O3 Te1B O1 104.7(8) 2 .
O2 Te1B O1 75.4(11) . .
Te1A Te1B O1 81.8(11) 2 3_576
O3 Te1B O1 89.0(7) 2 3_576
O2 Te1B O1 143.8(13) . 3_576
O1 Te1B O1 73.7(13) . 3_576
Te1A Te1B O1 71.6(10) 2 2
O3 Te1B O1 79.1(7) 2 2
O2 Te1B O1 58.3(11) . 2
O1 Te1B O1 132.6(9) . 2
O1 Te1B O1 153.0(5) 3_576 2
Te1A Te1B Tb1 102.7(6) 2 2
O3 Te1B Tb1 40.3(3) 2 2
O2 Te1B Tb1 40.8(5) . 2
O1 Te1B Tb1 88.2(7) . 2
O1 Te1B Tb1 119.7(6) 3_576 2
O1 Te1B Tb1 64.1(6) 2 2
O4 S1 O5 111.6(5) . 1_565
O4 S1 O7 112.4(6) . 2_656
O5 S1 O7 109.0(5) 1_565 2_656
O4 S1 O6 110.3(5) . 3_676
O5 S1 O6 110.9(5) 1_565 3_676
O7 S1 O6 102.2(5) 2_656 3_676
O4 S1 Tb1 129.7(4) . 2_656
O5 S1 Tb1 118.5(4) 1_565 2_656
O7 S1 Tb1 55.1(4) 2_656 2_656
O6 S1 Tb1 47.3(3) 3_676 2_656
Te1B O1 Te1A 120.7(13) . 4_576
Te1B O1 Te1B 106.3(13) . 3_576
Te1A O1 Te1B 14.47(16) 4_576 3_576
Te1B O1 Te1A 108.9(10) . .
Te1A O1 Te1A 130.4(17) 4_576 .
Te1B O1 Te1A 144.8(17) 3_576 .
Te1B O1 Te1B 123.2(10) . 2_545
Te1A O1 Te1B 116.1(15) 4_576 2_545
Te1B O1 Te1B 130.5(16) 3_576 2_545
Te1A O1 Te1B 14.4(2) . 2_545
Te1B O1 Te1A 5.3(2) . 2
Te1A O1 Te1A 115.4(11) 4_576 2
Te1B O1 Te1A 100.9(11) 3_576 2
Te1A O1 Te1A 114.2(10) . 2
Te1B O1 Te1A 128.5(10) 2_545 2
Te1B O2 Te1A 105.8(11) . .
Te1B O2 Te1A 11.2(2) . 2
Te1A O2 Te1A 117.0(10) . 2
Te1B O2 Tb1 107.1(7) . 2
Te1A O2 Tb1 112.6(11) . 2
Te1A O2 Tb1 101.9(6) 2 2
Te1B O2 Te1A 123.7(14) . 3_575
Te1A O2 Te1A 111.0(7) . 3_575
Te1A O2 Te1A 115.7(12) 2 3_575
Tb1 O2 Te1A 96.4(8) 2 3_575
Te1A O3 Te1B 17.15(13) . 2_545
Te1A O3 Tb1 116.3(5) . 4_575
Te1B O3 Tb1 124.0(5) 2_545 4_575
Te1A O3 Tb1 120.4(5) . .
Te1B O3 Tb1 108.5(5) 2_545 .
Tb1 O3 Tb1 122.4(4) 4_575 .
S1 O4 Tb1 142.2(6) . .
S1 O7 Tb1 138.9(6) 2_646 3_666
S1 O7 Tb1 97.8(5) 2_646 .
Tb1 O7 Tb1 113.3(4) 3_666 .
S1 O6 Tb1 106.4(4) 3_676 4_575
S1 O6 Tb1 140.6(5) 3_676 .
Tb1 O6 Tb1 112.5(3) 4_575 .
S1 O5 Tb1 136.7(5) 1_545 .

loop_
_geom_bond_atom_site_label_1
_geom_bond_atom_site_label_2
_geom_bond_distance
_geom_bond_site_symmetry_2
Tb1 O3 2.342(10) 4_576
Tb1 O3 2.384(10) .
Tb1 O2 2.387(16) 2_545
Tb1 O4 2.378(9) .
Tb1 O5 2.422(9) .
Tb1 O7 2.413(9) 3_666
Tb1 O6 2.491(9) 4_576
Tb1 O6 2.490(9) .
Tb1 O7 2.690(10) .
Tb1 S1 3.249(3) 2_646
Tb1 Te1B 3.495(3) 2_545
Tb1 Te1A 3.547(3) 4_576
Te1A Te1B 0.563(3) 2_545
Te1A O3 1.821(10) .
Te1A O1 2.23(2) 4_575
Te1A O2 2.28(3) .
Te1A O1 2.15(2) .
Te1A O2 2.327(18) 2_545
Te1A O2 2.37(3) 3_575
Te1A O1 2.51(3) 2_545
Te1A Tb1 3.547(3) 4_575
Te1B Te1A 0.563(3) 2
Te1B O3 1.908(10) 2
Te1B O2 1.946(17) .
Te1B O1 1.99(3) .
Te1B O1 2.24(2) 3_576
Te1B O1 2.27(3) 2
Te1B Tb1 3.495(3) 2
S1 O4 1.445(9) .
S1 O5 1.458(9) 1_565
S1 O7 1.494(9) 2_656
S1 O6 1.497(9) 3_676
S1 Tb1 3.249(3) 2_656
O1 Te1A 2.23(2) 4_576
O1 Te1B 2.24(2) 3_576
O1 Te1B 2.27(3) 2_545
O1 Te1A 2.51(3) 2
O2 Te1A 2.327(18) 2
O2 Tb1 2.387(16) 2
O2 Te1A 2.37(3) 3_575
O3 Te1B 1.908(10) 2_545
O3 Tb1 2.342(10) 4_575
O7 S1 1.494(9) 2_646
O7 Tb1 2.413(9) 3_666
O6 S1 1.497(9) 3_676
O6 Tb1 2.491(9) 4_575
O5 S1 1.458(9) 1_545
